data_7101729
loop_
_publ_author_name
'Sa\~nudo, E Carolina'
'Muryn, Christopher A'
'Helliwell, Madeleine A'
'Timco, Grigore A'
'Wernsdorfer, Wolfgang'
'Winpenny, Richard E P'

_publ_section_title
;
 Al, Ga and In heterometallic wheels and their by-products.
;
_journal_issue 8
_journal_name_full 'Chemical communications (Cambridge, England)'
_journal_page_first 801
_journal_page_last 803
_journal_paper_doi 10.1039/b613877b
_journal_year 2007
_chemical_formula_sum 'C64.5 H120 In2 N Ni2 O27'
_chemical_formula_weight 1688.68
_chemical_name_systematic
;
?
;
_space_group_IT_number 41
_symmetry_cell_setting orthorhombic
_symmetry_space_group_name_Hall 'A 2 -2ab'
_symmetry_space_group_name_H-M 'A b a 2'
_atom_sites_solution_hydrogens geom
_atom_sites_solution_primary direct
_atom_sites_solution_secondary difmap
_audit_creation_method SHELXL-97
_cell_angle_alpha 90.00
_cell_angle_beta 90.00
_cell_angle_gamma 90.00
_cell_formula_units_Z 8
_cell_length_a 26.3713(15)
_cell_length_b 23.9207(16)
_cell_length_c 29.0728(16)
_cell_measurement_reflns_used 5335
_cell_measurement_temperature 100(2)
_cell_measurement_theta_max 26.11
_cell_measurement_theta_min 2.30
_cell_volume 18339.7(19)
_computing_cell_refinement 'Bruker SMART'
_computing_data_collection 'Bruker SMART'
_computing_data_reduction 'Bruker SAINT'
_computing_molecular_graphics 'Bruker SHELXTL'
_computing_publication_material 'Bruker SHELXTL'
_computing_structure_refinement 'SHELXL-97 (Sheldrick, 1997)'
_computing_structure_solution 'SHELXS-97 (Sheldrick, 1990)'
_diffrn_ambient_temperature 100(2)
_diffrn_measured_fraction_theta_full 1.000
_diffrn_measured_fraction_theta_max 1.000
_diffrn_measurement_device_type 'CCD area detector'
_diffrn_measurement_method 'phi and omega scans'
_diffrn_radiation_monochromator graphite
_diffrn_radiation_source 'fine-focus sealed tube'
_diffrn_radiation_type MoK\a
_diffrn_radiation_wavelength 0.71073
_diffrn_reflns_av_R_equivalents 0.0363
_diffrn_reflns_av_sigmaI/netI 0.0427
_diffrn_reflns_limit_h_max 30
_diffrn_reflns_limit_h_min -31
_diffrn_reflns_limit_k_max 17
_diffrn_reflns_limit_k_min -28
_diffrn_reflns_limit_l_max 33
_diffrn_reflns_limit_l_min -34
_diffrn_reflns_number 47153
_diffrn_reflns_theta_full 25.03
_diffrn_reflns_theta_max 25.03
_diffrn_reflns_theta_min 1.35
_exptl_absorpt_coefficient_mu 0.965
_exptl_absorpt_correction_T_max 0.8688
_exptl_absorpt_correction_T_min 0.6989
_exptl_absorpt_correction_type multi-scan
_exptl_absorpt_process_details SADABS
_exptl_crystal_colour green
_exptl_crystal_density_diffrn 1.223
_exptl_crystal_density_method 'not measured'
_exptl_crystal_description rod
_exptl_crystal_F_000 7072
_exptl_crystal_size_max 0.40
_exptl_crystal_size_mid 0.20
_exptl_crystal_size_min 0.15
_refine_diff_density_max 2.928
_refine_diff_density_min -0.652
_refine_diff_density_rms 0.181
_refine_ls_abs_structure_details 'Flack H D (1983), Acta Cryst. A39, 876-881'
_refine_ls_abs_structure_Flack 0.70(3)
_refine_ls_extinction_method none
_refine_ls_goodness_of_fit_ref 1.056
_refine_ls_hydrogen_treatment constr
_refine_ls_matrix_type full
_refine_ls_number_parameters 797
_refine_ls_number_reflns 15875
_refine_ls_number_restraints 531
_refine_ls_restrained_S_all 1.075
_refine_ls_R_factor_all 0.0916
_refine_ls_R_factor_gt 0.0773
_refine_ls_shift/su_max 0.003
_refine_ls_shift/su_mean 0.000
_refine_ls_structure_factor_coef Fsqd
_refine_ls_weighting_details 'calc w=1/[\s^2^(Fo^2^)+(0.1622P)^2^+35.6286P] where P=(Fo^2^+2Fc^2^)/3'
_refine_ls_weighting_scheme calc
_refine_ls_wR_factor_gt 0.2077
_refine_ls_wR_factor_ref 0.2255
_reflns_number_gt 13126
_reflns_number_total 15875
_reflns_threshold_expression >2sigma(I)
_cod_data_source_file b613877b.txt
_cod_data_source_block s2365abs
_cod_depositor_comments
;
The following automatic conversions were performed:
'_symmetry_cell_setting' value 'Orthorhombic' changed to 'orthorhombic'
according to '/home/saulius/struct/CIF-dictionaries/cif_core.dic'
dictionary named 'cif_core.dic' version 2.4.1 from 2010-06-29.

Automatic conversion script
Id: cif_fix_enum 1527 2010-12-29 10:47:43Z saulius 
;
_cod_original_sg_symbol_H-M Aba2
_cod_original_formula_sum 'C64.50 H120 In2 N Ni2 O27'
_cod_database_code 7101729

loop_
_symmetry_equiv_pos_as_xyz
'x, y, z'
'-x, -y, z'
'x+1/2, -y+1/2, z'
'-x+1/2, y+1/2, z'
'x, y+1/2, z+1/2'
'-x, -y+1/2, z+1/2'
'x+1/2, -y+1, z+1/2'
'-x+1/2, y+1, z+1/2'

loop_
_atom_site_label
_atom_site_type_symbol
_atom_site_fract_x
_atom_site_fract_y
_atom_site_fract_z
_atom_site_U_iso_or_equiv
_atom_site_adp_type
_atom_site_occupancy
_atom_site_symmetry_multiplicity
_atom_site_calc_flag
_atom_site_refinement_flags
In1 In 0.62919(2) 0.20187(3) 0.810261(19) 0.03840(18) Uani 1 1 d .
In2 In 0.62344(2) 0.30616(3) 1.00476(2) 0.04137(19) Uani 1 1 d .
Ni1 Ni 0.58173(4) 0.29242(4) 0.89834(4) 0.0354(3) Uani 1 1 d .
Ni2 Ni 0.67343(4) 0.21631(5) 0.91589(4) 0.0401(3) Uani 1 1 d .
O1 O 0.5486(2) 0.2049(3) 0.8098(3) 0.0460(13) Uani 1 1 d U
O2 O 0.5321(2) 0.2307(3) 0.8813(2) 0.0469(15) Uani 1 1 d U
O3 O 0.6240(3) 0.1126(3) 0.8246(3) 0.0607(18) Uani 1 1 d U
O4 O 0.6265(3) 0.1526(3) 0.8898(3) 0.063(2) Uani 1 1 d U
O5 O 0.7101(3) 0.1895(3) 0.8066(3) 0.0561(17) Uani 1 1 d U
O6 O 0.7331(3) 0.1844(3) 0.8788(2) 0.0522(16) Uani 1 1 d U
O7 O 0.6264(3) 0.1821(4) 0.7351(3) 0.0555(17) Uani 1 1 d U
O8 O 0.6373(3) 0.2679(3) 0.7545(3) 0.0537(16) Uani 1 1 d U
O9 O 0.6429(2) 0.2607(2) 0.8627(2) 0.0332(13) Uani 1 1 d .
H9 H 0.6662 0.2910 0.8521 0.040 Uiso 1 1 calc R
O10 O 0.5597(3) 0.3375(3) 0.8410(2) 0.0535(16) Uani 1 1 d U
O11 O 0.4805(3) 0.3582(5) 0.8594(3) 0.092(3) Uani 1 1 d U
H11 H 0.4902 0.3480 0.8856 0.138 Uiso 1 1 calc R
O12 O 0.5205(2) 0.3260(3) 0.9349(2) 0.0458(14) Uani 1 1 d U
O13 O 0.5421(2) 0.3153(3) 1.0080(3) 0.0497(15) Uani 1 1 d U
O14 O 0.6266(3) 0.3597(3) 0.9181(4) 0.075(2) Uani 1 1 d U
O15 O 0.6271(3) 0.3948(4) 0.9859(3) 0.075(2) Uani 1 1 d U
O16 O 0.6142(3) 0.2485(3) 0.9512(2) 0.0427(15) Uani 1 1 d .
H16 H 0.5911 0.2177 0.9612 0.051 Uiso 1 1 calc R
O17 O 0.6947(3) 0.1692(4) 0.9730(2) 0.0633(19) Uani 1 1 d U
O18 O 0.7737(3) 0.1477(4) 0.9557(3) 0.067(2) Uani 1 1 d U
H18 H 0.7645 0.1591 0.9296 0.101 Uiso 1 1 calc R
O19 O 0.7238(3) 0.2753(3) 0.9354(2) 0.0556(17) Uani 1 1 d U
O20 O 0.7030(2) 0.3039(3) 1.0067(3) 0.0498(15) Uani 1 1 d U
O21 O 0.6122(3) 0.2445(4) 1.0613(3) 0.0532(16) Uani 1 1 d U
O22 O 0.6221(2) 0.3332(4) 1.0776(3) 0.0579(17) Uani 1 1 d U
C1 C 0.5200(4) 0.2087(4) 0.8440(3) 0.0447(17) Uani 1 1 d U
C2 C 0.4674(5) 0.1841(6) 0.8390(4) 0.069(2) Uani 1 1 d U
C3 C 0.4321(6) 0.2007(9) 0.8753(7) 0.124(5) Uani 1 1 d U
H3A H 0.4469 0.1921 0.9054 0.186 Uiso 1 1 calc R
H3B H 0.4002 0.1803 0.8716 0.186 Uiso 1 1 calc R
H3C H 0.4257 0.2410 0.8731 0.186 Uiso 1 1 calc R
C4 C 0.4457(5) 0.1916(7) 0.7920(5) 0.094(4) Uani 1 1 d U
H4A H 0.4095 0.1824 0.7925 0.140 Uiso 1 1 calc R
H4B H 0.4632 0.1668 0.7704 0.140 Uiso 1 1 calc R
H4C H 0.4501 0.2305 0.7822 0.140 Uiso 1 1 calc R
C5 C 0.4730(7) 0.1226(7) 0.8498(6) 0.114(4) Uani 1 1 d U
H5A H 0.5003 0.1175 0.8723 0.171 Uiso 1 1 calc R
H5B H 0.4812 0.1022 0.8216 0.171 Uiso 1 1 calc R
H5C H 0.4411 0.1084 0.8626 0.171 Uiso 1 1 calc R
C6 C 0.6257(4) 0.1092(4) 0.8677(4) 0.0502(18) Uani 1 1 d U
C7 C 0.6255(5) 0.0526(5) 0.8904(4) 0.062(2) Uani 1 1 d U
C8 C 0.6035(7) 0.0553(6) 0.9364(5) 0.097(4) Uani 1 1 d U
H8A H 0.6271 0.0745 0.9572 0.145 Uiso 1 1 calc R
H8B H 0.5972 0.0174 0.9477 0.145 Uiso 1 1 calc R
H8C H 0.5715 0.0760 0.9352 0.145 Uiso 1 1 calc R
C9 C 0.6823(5) 0.0368(5) 0.8955(5) 0.079(3) Uani 1 1 d U
H9A H 0.6983 0.0613 0.9183 0.118 Uiso 1 1 calc R
H9B H 0.6994 0.0413 0.8658 0.118 Uiso 1 1 calc R
H9C H 0.6852 -0.0021 0.9056 0.118 Uiso 1 1 calc R
C10 C 0.6008(7) 0.0087(6) 0.8607(6) 0.097(4) Uani 1 1 d U
H10A H 0.6031 -0.0277 0.8759 0.145 Uiso 1 1 calc R
H10B H 0.6181 0.0070 0.8309 0.145 Uiso 1 1 calc R
H10C H 0.5650 0.0183 0.8560 0.145 Uiso 1 1 calc R
C11 C 0.7412(4) 0.1796(4) 0.8363(3) 0.0473(17) Uani 1 1 d U
C12 C 0.7953(4) 0.1639(5) 0.8209(4) 0.059(2) Uani 1 1 d U
C13 C 0.8141(6) 0.2106(7) 0.7885(7) 0.102(4) Uani 1 1 d U
H13A H 0.7927 0.2439 0.7923 0.154 Uiso 1 1 calc R
H13B H 0.8121 0.1977 0.7565 0.154 Uiso 1 1 calc R
H13C H 0.8493 0.2200 0.7960 0.154 Uiso 1 1 calc R
C14 C 0.8330(5) 0.1569(8) 0.8592(5) 0.095(4) Uani 1 1 d U
H14A H 0.8206 0.1288 0.8810 0.142 Uiso 1 1 calc R
H14B H 0.8375 0.1927 0.8752 0.142 Uiso 1 1 calc R
H14C H 0.8656 0.1448 0.8465 0.142 Uiso 1 1 calc R
C15 C 0.7938(6) 0.1062(7) 0.7969(7) 0.107(5) Uani 1 1 d U
H15A H 0.8257 0.1000 0.7805 0.160 Uiso 1 1 calc R
H15B H 0.7655 0.1051 0.7750 0.160 Uiso 1 1 calc R
H15C H 0.7892 0.0768 0.8201 0.160 Uiso 1 1 calc R
C16 C 0.6358(4) 0.2305(5) 0.7245(4) 0.0519(18) Uani 1 1 d U
C17 C 0.6444(6) 0.2442(7) 0.6734(4) 0.075(2) Uani 1 1 d U
C18 C 0.6984(6) 0.2339(9) 0.6641(6) 0.106(4) Uani 1 1 d U
H18A H 0.7185 0.2652 0.6758 0.160 Uiso 1 1 calc R
H18B H 0.7036 0.2304 0.6309 0.160 Uiso 1 1 calc R
H18C H 0.7089 0.1993 0.6794 0.160 Uiso 1 1 calc R
C19 C 0.6137(8) 0.2077(9) 0.6428(5) 0.111(5) Uani 1 1 d U
H19A H 0.5784 0.2206 0.6428 0.166 Uiso 1 1 calc R
H19B H 0.6151 0.1691 0.6541 0.166 Uiso 1 1 calc R
H19C H 0.6273 0.2093 0.6115 0.166 Uiso 1 1 calc R
C20 C 0.6311(7) 0.3073(7) 0.6639(5) 0.097(4) Uani 1 1 d U
H20A H 0.6244 0.3126 0.6311 0.145 Uiso 1 1 calc R
H20B H 0.6597 0.3310 0.6732 0.145 Uiso 1 1 calc R
H20C H 0.6010 0.3178 0.6817 0.145 Uiso 1 1 calc R
C21 C 0.5193(4) 0.3574(5) 0.8306(4) 0.0527(19) Uani 1 1 d U
C22 C 0.5090(4) 0.3819(5) 0.7838(4) 0.060(2) Uani 1 1 d U
C23 C 0.4608(6) 0.4051(9) 0.7789(6) 0.123(5) Uani 1 1 d U
H23A H 0.4530 0.4096 0.7462 0.185 Uiso 1 1 calc R
H23B H 0.4598 0.4417 0.7941 0.185 Uiso 1 1 calc R
H23C H 0.4357 0.3803 0.7931 0.185 Uiso 1 1 calc R
C24 C 0.5083(10) 0.3372(9) 0.7502(6) 0.133(5) Uani 1 1 d U
H24A H 0.4762 0.3382 0.7332 0.199 Uiso 1 1 calc R
H24B H 0.5116 0.3012 0.7659 0.199 Uiso 1 1 calc R
H24C H 0.5366 0.3420 0.7287 0.199 Uiso 1 1 calc R
C25 C 0.5561(6) 0.4153(9) 0.7695(6) 0.128(5) Uani 1 1 d U
H25A H 0.5557 0.4210 0.7361 0.192 Uiso 1 1 calc R
H25B H 0.5867 0.3945 0.7781 0.192 Uiso 1 1 calc R
H25C H 0.5559 0.4516 0.7850 0.192 Uiso 1 1 calc R
C26 C 0.5099(4) 0.3265(4) 0.9767(4) 0.0489(17) Uani 1 1 d U
C27 C 0.4587(4) 0.3423(6) 0.9929(4) 0.069(2) Uani 1 1 d U
C28 C 0.4193(4) 0.3441(6) 0.9548(5) 0.069(3) Uani 1 1 d U
H28A H 0.3867 0.3564 0.9675 0.103 Uiso 1 1 calc R
H28B H 0.4155 0.3067 0.9415 0.103 Uiso 1 1 calc R
H28C H 0.4303 0.3703 0.9308 0.103 Uiso 1 1 calc R
C29 C 0.4363(6) 0.2831(8) 1.0144(6) 0.111(4) Uani 1 1 d U
H29A H 0.4461 0.2519 0.9944 0.166 Uiso 1 1 calc R
H29B H 0.3992 0.2851 1.0162 0.166 Uiso 1 1 calc R
H29C H 0.4503 0.2772 1.0452 0.166 Uiso 1 1 calc R
C30 C 0.4582(6) 0.3794(10) 1.0284(6) 0.128(5) Uani 1 1 d U
H30A H 0.4748 0.3627 1.0552 0.193 Uiso 1 1 calc R
H30B H 0.4230 0.3888 1.0361 0.193 Uiso 1 1 calc R
H30C H 0.4763 0.4135 1.0193 0.193 Uiso 1 1 calc R
C31 C 0.6271(4) 0.3983(5) 0.9434(5) 0.0575(19) Uani 1 1 d U
C32 C 0.6288(4) 0.4579(5) 0.9238(5) 0.066(2) Uani 1 1 d U
C33 C 0.6529(8) 0.4537(7) 0.8754(6) 0.115(5) Uani 1 1 d U
H33A H 0.6457 0.4880 0.8582 0.173 Uiso 1 1 calc R
H33B H 0.6385 0.4216 0.8591 0.173 Uiso 1 1 calc R
H33C H 0.6896 0.4489 0.8784 0.173 Uiso 1 1 calc R
C34 C 0.5729(6) 0.4755(6) 0.9130(6) 0.087(4) Uani 1 1 d U
H34A H 0.5518 0.4697 0.9403 0.130 Uiso 1 1 calc R
H34B H 0.5598 0.4527 0.8876 0.130 Uiso 1 1 calc R
H34C H 0.5720 0.5150 0.9042 0.130 Uiso 1 1 calc R
C35 C 0.6505(6) 0.4992(6) 0.9542(6) 0.092(4) Uani 1 1 d U
H35A H 0.6317 0.4995 0.9833 0.137 Uiso 1 1 calc R
H35B H 0.6483 0.5362 0.9398 0.137 Uiso 1 1 calc R
H35C H 0.6861 0.4900 0.9601 0.137 Uiso 1 1 calc R
C36 C 0.7354(4) 0.1502(4) 0.9842(3) 0.0494(18) Uani 1 1 d U
C37 C 0.7454(4) 0.1242(5) 1.0315(4) 0.0555(19) Uani 1 1 d U
C38 C 0.7283(6) 0.0674(6) 1.0303(5) 0.082(3) Uani 1 1 d U
H38A H 0.7520 0.0449 1.0120 0.123 Uiso 1 1 calc R
H38B H 0.6945 0.0657 1.0164 0.123 Uiso 1 1 calc R
H38C H 0.7269 0.0526 1.0617 0.123 Uiso 1 1 calc R
C39 C 0.8025(4) 0.1247(6) 1.0394(4) 0.071(3) Uani 1 1 d U
H39A H 0.8164 0.1609 1.0300 0.107 Uiso 1 1 calc R
H39B H 0.8183 0.0949 1.0212 0.107 Uiso 1 1 calc R
H39C H 0.8095 0.1184 1.0721 0.107 Uiso 1 1 calc R
C40 C 0.7184(5) 0.1594(6) 1.0671(4) 0.081(3) Uani 1 1 d U
H40A H 0.7194 0.1403 1.0969 0.122 Uiso 1 1 calc R
H40B H 0.6831 0.1651 1.0578 0.122 Uiso 1 1 calc R
H40C H 0.7354 0.1957 1.0698 0.122 Uiso 1 1 calc R
C41 C 0.7349(4) 0.2994(5) 0.9740(4) 0.0505(18) Uani 1 1 d U
C42 C 0.7856(4) 0.3251(6) 0.9811(4) 0.062(2) Uani 1 1 d U
C43 C 0.8235(5) 0.2964(6) 0.9492(6) 0.080(3) Uani 1 1 d U
H43A H 0.8524 0.3214 0.9438 0.120 Uiso 1 1 calc R
H43B H 0.8070 0.2878 0.9198 0.120 Uiso 1 1 calc R
H43C H 0.8354 0.2617 0.9635 0.120 Uiso 1 1 calc R
C44 C 0.8008(5) 0.3141(7) 1.0316(5) 0.085(4) Uani 1 1 d U
H44A H 0.8312 0.3358 1.0391 0.128 Uiso 1 1 calc R
H44B H 0.8079 0.2742 1.0357 0.128 Uiso 1 1 calc R
H44C H 0.7730 0.3252 1.0520 0.128 Uiso 1 1 calc R
C45 C 0.7822(6) 0.3862(6) 0.9718(6) 0.093(4) Uani 1 1 d U
H45A H 0.7486 0.3999 0.9808 0.140 Uiso 1 1 calc R
H45B H 0.7874 0.3931 0.9389 0.140 Uiso 1 1 calc R
H45C H 0.8082 0.4059 0.9895 0.140 Uiso 1 1 calc R
C46 C 0.6134(4) 0.2828(6) 1.0916(4) 0.0585(19) Uani 1 1 d U
C47 C 0.6019(5) 0.2725(8) 1.1407(4) 0.081(3) Uani 1 1 d U
C48 C 0.5459(6) 0.2641(10) 1.1458(6) 0.110(5) Uani 1 1 d U
H48A H 0.5292 0.3005 1.1486 0.165 Uiso 1 1 calc R
H48B H 0.5391 0.2417 1.1733 0.165 Uiso 1 1 calc R
H48C H 0.5327 0.2445 1.1186 0.165 Uiso 1 1 calc R
C49 C 0.6173(8) 0.3195(12) 1.1708(6) 0.145(6) Uani 1 1 d U
H49A H 0.6490 0.3358 1.1593 0.217 Uiso 1 1 calc R
H49B H 0.6225 0.3057 1.2022 0.217 Uiso 1 1 calc R
H49C H 0.5907 0.3481 1.1709 0.217 Uiso 1 1 calc R
C50 C 0.6263(9) 0.2225(12) 1.1560(7) 0.156(6) Uani 1 1 d U
H50A H 0.6542 0.2133 1.1350 0.234 Uiso 1 1 calc R
H50B H 0.6017 0.1917 1.1563 0.234 Uiso 1 1 calc R
H50C H 0.6397 0.2282 1.1871 0.234 Uiso 1 1 calc R
O1S O 0.5443(4) 0.0469(5) 0.1654(4) 0.096(3) Uiso 1 1 d U
O2S O 0.5538(4) -0.0438(5) 0.1531(4) 0.100(3) Uiso 1 1 d U
H2S H 0.5222 -0.0431 0.1568 0.151 Uiso 1 1 calc R
C1S C 0.5719(6) 0.0056(6) 0.1585(5) 0.082(3) Uiso 1 1 d U
C2S C 0.6289(6) 0.0094(8) 0.1559(7) 0.094(4) Uiso 1 1 d U
C3S C 0.6491(9) -0.0045(10) 0.2062(8) 0.137(7) Uiso 1 1 d U
H3S1 H 0.6306 0.0180 0.2288 0.205 Uiso 1 1 calc R
H3S2 H 0.6854 0.0042 0.2081 0.205 Uiso 1 1 calc R
H3S3 H 0.6439 -0.0443 0.2128 0.205 Uiso 1 1 calc R
C4S C 0.6405(9) 0.0722(10) 0.1509(8) 0.138(7) Uiso 1 1 d U
H4S1 H 0.6314 0.0917 0.1794 0.207 Uiso 1 1 calc R
H4S2 H 0.6208 0.0876 0.1253 0.207 Uiso 1 1 calc R
H4S3 H 0.6768 0.0773 0.1448 0.207 Uiso 1 1 calc R
C5S C 0.6435(10) -0.0148(12) 0.1148(9) 0.161(8) Uiso 1 1 d U
H5S1 H 0.6804 -0.0127 0.1118 0.242 Uiso 1 1 calc R
H5S2 H 0.6275 0.0052 0.0892 0.242 Uiso 1 1 calc R
H5S3 H 0.6328 -0.0540 0.1143 0.242 Uiso 1 1 calc R
O3S O 0.7220(4) 0.3300(4) 0.8293(4) 0.090(3) Uiso 1 1 d U
O4S O 0.6935(4) 0.3576(5) 0.7586(4) 0.100(3) Uiso 1 1 d U
H4S H 0.6639 0.3569 0.7692 0.150 Uiso 1 1 calc R
C6S C 0.7287(5) 0.3567(6) 0.7953(5) 0.076(3) Uiso 1 1 d U
C7S C 0.7687(5) 0.3936(5) 0.7855(5) 0.068(3) Uiso 1 1 d U
C8S C 0.7529(6) 0.4531(6) 0.7843(6) 0.089(4) Uiso 1 1 d U
H8S1 H 0.7823 0.4765 0.7769 0.133 Uiso 1 1 calc R
H8S2 H 0.7394 0.4639 0.8143 0.133 Uiso 1 1 calc R
H8S3 H 0.7267 0.4581 0.7607 0.133 Uiso 1 1 calc R
C9S C 0.8081(7) 0.3902(8) 0.8289(7) 0.117(6) Uiso 1 1 d U
H9S1 H 0.8365 0.4157 0.8235 0.175 Uiso 1 1 calc R
H9S2 H 0.8209 0.3519 0.8318 0.175 Uiso 1 1 calc R
H9S3 H 0.7904 0.4009 0.8572 0.175 Uiso 1 1 calc R
C10S C 0.7997(7) 0.3775(8) 0.7451(6) 0.106(5) Uiso 1 1 d U
H10D H 0.8263 0.4055 0.7401 0.159 Uiso 1 1 calc R
H10E H 0.7779 0.3754 0.7178 0.159 Uiso 1 1 calc R
H10F H 0.8153 0.3409 0.7506 0.159 Uiso 1 1 calc R
N1S N 0.7222(8) 0.0507(9) 0.6567(8) 0.072(5) Uiso 0.50 1 d PU
C11S C 0.6969(7) 0.0545(7) 0.6864(6) 0.040(4) Uiso 0.50 1 d PU
C12S C 0.6603(7) 0.0544(8) 0.7219(7) 0.044(4) Uiso 0.50 1 d PU
H12A H 0.6458 0.0919 0.7250 0.066 Uiso 0.50 1 calc PR
H12B H 0.6764 0.0436 0.7509 0.066 Uiso 0.50 1 calc PR
H12C H 0.6334 0.0277 0.7144 0.066 Uiso 0.50 1 calc PR
N2S N 0.5691(9) 0.4480(10) 0.2312(9) 0.085(6) Uiso 0.50 1 d PU
C6T C 0.5249(10) 0.4330(11) 0.2275(10) 0.074(6) Uiso 0.50 1 d PU
C7T C 0.4711(9) 0.4088(11) 0.2189(9) 0.071(6) Uiso 0.50 1 d PU
H7T1 H 0.4659 0.4036 0.1858 0.107 Uiso 0.50 1 calc PR
H7T2 H 0.4456 0.4347 0.2309 0.107 Uiso 0.50 1 calc PR
H7T3 H 0.4679 0.3727 0.2346 0.107 Uiso 0.50 1 calc PR
O5S O 0.5497(7) 0.1680(7) -0.0160(6) 0.063(4) Uiso 0.50 1 d PU
O6S O 0.4837(7) 0.1928(7) -0.0354(7) 0.074(5) Uiso 0.50 1 d PU
H6S H 0.4946 0.2055 -0.0605 0.110 Uiso 0.50 1 calc PR
C8T C 0.5221(5) 0.1699(5) -0.0119(4) 0.011(2) Uiso 0.50 1 d PU
C9T C 0.4871(7) 0.1231(8) 0.0273(6) 0.044(4) Uiso 0.50 1 d PU
C10T C 0.4584(11) 0.1687(12) 0.0556(10) 0.077(7) Uiso 0.50 1 d PU
H10G H 0.4818 0.1859 0.0776 0.115 Uiso 0.50 1 calc PR
H10H H 0.4302 0.1514 0.0722 0.115 Uiso 0.50 1 calc PR
H10I H 0.4452 0.1974 0.0347 0.115 Uiso 0.50 1 calc PR
C11T C 0.4532(6) 0.0957(7) -0.0061(6) 0.037(4) Uiso 0.50 1 d PU
H11A H 0.4735 0.0792 -0.0309 0.055 Uiso 0.50 1 calc PR
H11B H 0.4298 0.1233 -0.0190 0.055 Uiso 0.50 1 calc PR
H11C H 0.4339 0.0662 0.0094 0.055 Uiso 0.50 1 calc PR
C12T C 0.5078(10) 0.0515(10) 0.0436(9) 0.069(6) Uiso 0.50 1 d PU
H12D H 0.5335 0.0539 0.0679 0.104 Uiso 0.50 1 calc PR
H12E H 0.5223 0.0327 0.0166 0.104 Uiso 0.50 1 calc PR
H12F H 0.4786 0.0302 0.0548 0.104 Uiso 0.50 1 calc PR

loop_
_atom_site_aniso_label
_atom_site_aniso_U_11
_atom_site_aniso_U_22
_atom_site_aniso_U_33
_atom_site_aniso_U_23
_atom_site_aniso_U_13
_atom_site_aniso_U_12
In1 0.0406(3) 0.0474(3) 0.0272(3) -0.0088(3) -0.0036(3) -0.0017(2)
In2 0.0348(3) 0.0569(4) 0.0324(4) -0.0162(3) -0.0022(3) 0.0000(3)
Ni1 0.0337(6) 0.0402(6) 0.0323(5) -0.0030(5) -0.0046(5) 0.0000(4)
Ni2 0.0399(6) 0.0513(7) 0.0292(5) -0.0034(5) -0.0028(5) 0.0090(5)
O1 0.048(3) 0.060(3) 0.031(3) 0.001(3) -0.002(3) -0.010(3)
O2 0.038(3) 0.066(4) 0.036(3) -0.006(3) 0.001(2) -0.012(3)
O3 0.066(4) 0.062(4) 0.054(3) 0.008(3) 0.007(3) 0.006(3)
O4 0.069(5) 0.040(3) 0.081(5) -0.013(3) 0.021(4) -0.010(3)
O5 0.048(3) 0.084(5) 0.036(3) -0.005(4) -0.001(3) 0.016(3)
O6 0.048(4) 0.076(4) 0.033(3) 0.003(3) -0.001(3) 0.010(3)
O7 0.065(4) 0.067(4) 0.034(4) -0.008(3) -0.006(3) 0.000(3)
O8 0.056(4) 0.066(4) 0.039(4) 0.004(3) 0.001(3) -0.005(3)
O9 0.040(3) 0.036(3) 0.023(3) 0.002(2) -0.006(3) -0.004(3)
O10 0.045(3) 0.066(4) 0.050(4) 0.011(3) -0.007(3) 0.015(3)
O11 0.062(4) 0.159(8) 0.055(5) 0.047(5) 0.012(3) 0.051(5)
O12 0.042(3) 0.057(4) 0.039(3) 0.000(3) -0.001(2) 0.009(3)
O13 0.046(3) 0.068(4) 0.035(3) -0.015(3) -0.007(3) 0.009(3)
O14 0.071(5) 0.050(4) 0.104(6) -0.027(4) 0.011(4) -0.013(3)
O15 0.077(5) 0.073(5) 0.076(4) 0.002(4) -0.013(4) 0.000(4)
O16 0.049(4) 0.046(4) 0.033(4) 0.001(3) 0.000(3) 0.002(3)
O17 0.059(4) 0.092(5) 0.039(4) 0.010(4) 0.003(3) 0.032(4)
O18 0.048(4) 0.101(6) 0.053(4) 0.030(4) 0.008(3) 0.012(4)
O19 0.041(3) 0.087(5) 0.038(3) -0.015(3) -0.005(3) 0.005(3)
O20 0.040(3) 0.071(4) 0.039(3) -0.016(3) -0.002(3) 0.001(3)
O21 0.045(3) 0.082(4) 0.033(3) -0.002(3) 0.008(3) 0.000(3)
O22 0.044(4) 0.095(4) 0.034(4) -0.025(3) -0.003(3) 0.000(3)
C1 0.041(3) 0.062(4) 0.031(3) 0.007(3) -0.003(3) -0.017(3)
C2 0.057(4) 0.102(6) 0.049(5) -0.005(5) -0.003(3) -0.043(5)
C3 0.048(6) 0.230(13) 0.095(8) -0.047(10) 0.011(6) -0.054(8)
C4 0.067(8) 0.142(11) 0.072(6) -0.003(7) -0.028(5) -0.039(8)
C5 0.139(11) 0.105(6) 0.098(10) 0.023(7) -0.015(8) -0.079(6)
C6 0.056(4) 0.041(3) 0.054(4) -0.006(3) 0.009(4) 0.003(3)
C7 0.081(5) 0.043(4) 0.062(5) 0.001(3) 0.009(4) -0.002(4)
C8 0.148(10) 0.071(8) 0.072(6) 0.016(5) 0.036(7) 0.003(8)
C9 0.098(6) 0.059(6) 0.078(7) 0.006(6) -0.010(6) 0.018(5)
C10 0.127(10) 0.051(5) 0.112(9) -0.014(6) -0.012(9) -0.012(7)
C11 0.046(3) 0.063(4) 0.033(3) -0.005(4) -0.006(3) -0.002(3)
C12 0.045(4) 0.083(5) 0.048(5) -0.007(4) 0.001(3) 0.000(4)
C13 0.073(8) 0.126(9) 0.108(10) 0.033(8) 0.022(7) -0.004(7)
C14 0.055(6) 0.157(12) 0.073(7) -0.013(7) -0.010(5) 0.019(7)
C15 0.074(8) 0.101(7) 0.146(12) -0.056(7) 0.005(8) 0.009(6)
C16 0.049(4) 0.072(4) 0.035(3) 0.003(3) -0.004(3) -0.009(4)
C17 0.084(5) 0.107(6) 0.036(4) 0.012(4) -0.009(4) -0.003(5)
C18 0.096(7) 0.163(12) 0.060(8) 0.027(9) 0.027(6) 0.009(7)
C19 0.150(11) 0.150(10) 0.032(6) -0.003(7) -0.019(8) -0.028(10)
C20 0.133(11) 0.116(7) 0.042(7) 0.035(6) 0.001(7) 0.005(7)
C21 0.041(4) 0.063(5) 0.054(4) 0.017(4) -0.004(3) 0.002(4)
C22 0.051(4) 0.075(6) 0.055(4) 0.029(4) 0.000(4) 0.002(4)
C23 0.073(6) 0.186(13) 0.110(11) 0.078(9) 0.002(7) 0.048(8)
C24 0.217(14) 0.122(10) 0.060(6) 0.002(6) -0.022(10) 0.014(8)
C25 0.086(7) 0.186(12) 0.112(11) 0.090(9) -0.006(8) -0.042(8)
C26 0.046(3) 0.058(4) 0.043(3) 0.002(4) -0.005(3) 0.007(3)
C27 0.059(4) 0.103(6) 0.045(5) 0.003(4) 0.002(3) 0.037(5)
C28 0.038(4) 0.094(8) 0.074(6) -0.006(5) 0.001(4) 0.007(5)
C29 0.071(8) 0.168(9) 0.093(10) 0.045(7) 0.022(7) 0.005(7)
C30 0.085(9) 0.199(11) 0.102(10) -0.075(9) -0.011(7) 0.040(9)
C31 0.052(4) 0.049(3) 0.073(4) -0.014(3) 0.002(4) -0.001(3)
C32 0.068(5) 0.048(4) 0.082(5) -0.007(4) 0.004(5) 0.005(4)
C33 0.161(11) 0.081(9) 0.103(8) 0.014(6) 0.047(9) 0.032(9)
C34 0.089(6) 0.080(8) 0.091(9) -0.025(7) -0.031(6) 0.025(6)
C35 0.086(8) 0.060(5) 0.129(10) -0.017(7) -0.019(8) -0.009(6)
C36 0.048(4) 0.064(5) 0.036(4) 0.005(3) -0.001(3) 0.017(4)
C37 0.056(4) 0.069(4) 0.041(4) 0.013(4) 0.002(3) 0.018(4)
C38 0.098(8) 0.078(5) 0.071(8) 0.027(5) -0.006(7) -0.003(6)
C39 0.064(5) 0.090(8) 0.059(6) 0.015(6) -0.015(4) 0.021(5)
C40 0.086(7) 0.115(8) 0.042(5) 0.004(5) 0.010(6) 0.032(7)
C41 0.042(3) 0.072(5) 0.037(4) -0.008(3) -0.005(3) 0.008(3)
C42 0.049(4) 0.078(5) 0.060(5) -0.005(4) 0.002(3) -0.007(4)
C43 0.041(5) 0.105(8) 0.094(7) -0.023(7) -0.001(5) 0.004(5)
C44 0.065(7) 0.117(9) 0.074(6) -0.006(6) -0.029(5) -0.010(7)
C45 0.094(9) 0.075(5) 0.110(10) -0.006(6) -0.005(8) -0.002(5)
C46 0.039(4) 0.103(5) 0.034(4) -0.014(3) -0.002(3) -0.004(4)
C47 0.070(5) 0.141(7) 0.031(4) -0.012(4) 0.006(4) -0.003(5)
C48 0.082(6) 0.182(14) 0.066(9) 0.001(9) 0.028(6) -0.031(7)
C49 0.167(13) 0.225(12) 0.042(7) -0.047(9) 0.018(9) -0.083(11)
C50 0.184(13) 0.226(11) 0.058(9) 0.040(8) 0.028(10) 0.082(11)

loop_
_atom_type_symbol
_atom_type_description
_atom_type_scat_dispersion_real
_atom_type_scat_dispersion_imag
_atom_type_scat_source
C C 0.0033 0.0016 'International Tables Vol C Tables 4.2.6.8 and 6.1.1.4'
H H 0.0000 0.0000 'International Tables Vol C Tables 4.2.6.8 and 6.1.1.4'
N N 0.0061 0.0033 'International Tables Vol C Tables 4.2.6.8 and 6.1.1.4'
O O 0.0106 0.0060 'International Tables Vol C Tables 4.2.6.8 and 6.1.1.4'
Ni Ni 0.3393 1.1124 'International Tables Vol C Tables 4.2.6.8 and 6.1.1.4'
In In -0.7276 1.3100 'International Tables Vol C Tables 4.2.6.8 and 6.1.1.4'

loop_
_geom_angle_atom_site_label_1
_geom_angle_atom_site_label_2
_geom_angle_atom_site_label_3
_geom_angle
O9 In1 O1 98.8(3)
O9 In1 O5 87.6(3)
O1 In1 O5 173.2(3)
O9 In1 O3 121.8(3)
O1 In1 O3 88.4(3)
O5 In1 O3 86.4(3)
O9 In1 O7 148.7(3)
O1 In1 O7 88.2(3)
O5 In1 O7 87.4(3)
O3 In1 O7 88.7(3)
O9 In1 O8 92.1(2)
O1 In1 O8 93.8(3)
O5 In1 O8 88.1(3)
O3 In1 O8 145.3(3)
O7 In1 O8 56.9(3)
O9 In1 C16 120.6(3)
O1 In1 C16 93.0(3)
O5 In1 C16 85.5(3)
O3 In1 C16 116.5(3)
O7 In1 C16 28.2(3)
O8 In1 C16 28.8(3)
O9 In1 O4 70.3(2)
O1 In1 O4 89.6(3)
O5 In1 O4 90.5(3)
O3 In1 O4 52.0(3)
O7 In1 O4 140.6(3)
O8 In1 O4 162.4(3)
C16 In1 O4 168.2(3)
O16 In2 O20 96.8(3)
O16 In2 O13 89.1(3)
O20 In2 O13 174.1(3)
O16 In2 O15 117.2(3)
O20 In2 O15 89.3(3)
O13 In2 O15 87.5(3)
O16 In2 O22 154.4(3)
O20 In2 O22 89.9(3)
O13 In2 O22 85.0(3)
O15 In2 O22 87.5(4)
O16 In2 O21 95.6(3)
O20 In2 O21 95.5(3)
O13 In2 O21 84.4(3)
O15 In2 O21 146.1(3)
O22 In2 O21 59.1(3)
O16 In2 C46 124.7(4)
O20 In2 C46 94.0(3)
O13 In2 C46 83.0(3)
O15 In2 C46 117.0(4)
O22 In2 C46 29.8(4)
O21 In2 C46 29.3(4)
O2 Ni1 O16 94.6(3)
O2 Ni1 O9 96.6(2)
O16 Ni1 O9 82.0(2)
O2 Ni1 O10 90.1(3)
O16 Ni1 O10 171.5(3)
O9 Ni1 O10 90.4(3)
O2 Ni1 O14 174.5(3)
O16 Ni1 O14 87.2(4)
O9 Ni1 O14 88.8(3)
O10 Ni1 O14 88.8(4)
O2 Ni1 O12 84.6(3)
O16 Ni1 O12 98.0(3)
O9 Ni1 O12 178.9(3)
O10 Ni1 O12 89.6(3)
O14 Ni1 O12 90.1(3)
O16 Ni2 O19 95.7(3)
O16 Ni2 O9 83.2(3)
O19 Ni2 O9 96.3(3)
O16 Ni2 O6 178.8(3)
O19 Ni2 O6 84.5(3)
O9 Ni2 O6 95.6(3)
O16 Ni2 O17 90.6(3)
O19 Ni2 O17 88.7(3)
O9 Ni2 O17 172.4(3)
O6 Ni2 O17 90.6(3)
O16 Ni2 O4 90.3(3)
O19 Ni2 O4 173.8(3)
O9 Ni2 O4 82.6(3)
O6 Ni2 O4 89.6(3)
O17 Ni2 O4 93.1(4)
C1 O1 In1 127.0(7)
C1 O2 Ni1 133.0(6)
C6 O3 In1 104.5(7)
C6 O4 Ni2 144.6(7)
C6 O4 In1 85.2(7)
Ni2 O4 In1 88.7(3)
C11 O5 In1 131.3(7)
C11 O6 Ni2 132.7(7)
C16 O7 In1 92.2(7)
C16 O8 In1 89.8(7)
Ni2 O9 Ni1 96.9(3)
Ni2 O9 In1 105.6(3)
Ni1 O9 In1 118.4(3)
Ni2 O9 H9 111.6
Ni1 O9 H9 111.6
In1 O9 H9 111.6
C21 O10 Ni1 130.9(7)
C21 O11 H11 109.5
C26 O12 Ni1 132.1(6)
C26 O13 In2 130.7(7)
C31 O14 Ni1 141.8(8)
C31 O15 In2 108.3(8)
Ni2 O16 Ni1 97.9(3)
Ni2 O16 In2 122.6(3)
Ni1 O16 In2 105.6(3)
Ni2 O16 H16 109.8
Ni1 O16 H16 109.8
In2 O16 H16 109.8
C36 O17 Ni2 130.9(7)
C36 O18 H18 109.5
C41 O19 Ni2 134.6(7)
C41 O20 In2 129.9(7)
C46 O21 In2 91.9(7)
C46 O22 In2 91.9(6)
O2 C1 O1 124.5(8)
O2 C1 C2 118.8(9)
O1 C1 C2 116.8(9)
C3 C2 C4 112.5(14)
C3 C2 C5 100.2(14)
C4 C2 C5 110.2(12)
C3 C2 C1 114.1(10)
C4 C2 C1 113.0(10)
C5 C2 C1 105.7(12)
C2 C3 H3A 109.5
C2 C3 H3B 109.5
H3A C3 H3B 109.5
C2 C3 H3C 109.5
H3A C3 H3C 109.5
H3B C3 H3C 109.5
C2 C4 H4A 109.5
C2 C4 H4B 109.5
H4A C4 H4B 109.5
C2 C4 H4C 109.5
H4A C4 H4C 109.5
H4B C4 H4C 109.5
C2 C5 H5A 109.5
C2 C5 H5B 109.5
H5A C5 H5B 109.5
C2 C5 H5C 109.5
H5A C5 H5C 109.5
H5B C5 H5C 109.5
O4 C6 O3 118.2(11)
O4 C6 C7 122.2(11)
O3 C6 C7 119.6(10)
C8 C7 C6 111.2(10)
C8 C7 C10 112.6(13)
C6 C7 C10 112.0(11)
C8 C7 C9 108.0(13)
C6 C7 C9 104.9(9)
C10 C7 C9 107.7(11)
C7 C8 H8A 109.5
C7 C8 H8B 109.5
H8A C8 H8B 109.5
C7 C8 H8C 109.5
H8A C8 H8C 109.5
H8B C8 H8C 109.5
C7 C9 H9A 109.5
C7 C9 H9B 109.5
H9A C9 H9B 109.5
C7 C9 H9C 109.5
H9A C9 H9C 109.5
H9B C9 H9C 109.5
C7 C10 H10A 109.5
C7 C10 H10B 109.5
H10A C10 H10B 109.5
C7 C10 H10C 109.5
H10A C10 H10C 109.5
H10B C10 H10C 109.5
O5 C11 O6 124.5(10)
O5 C11 C12 117.8(9)
O6 C11 C12 117.6(9)
C14 C12 C11 115.1(10)
C14 C12 C13 108.7(12)
C11 C12 C13 107.4(10)
C14 C12 C15 104.5(12)
C11 C12 C15 109.0(10)
C13 C12 C15 112.3(13)
C12 C13 H13A 109.5
C12 C13 H13B 109.5
H13A C13 H13B 109.5
C12 C13 H13C 109.5
H13A C13 H13C 109.5
H13B C13 H13C 109.5
C12 C14 H14A 109.5
C12 C14 H14B 109.5
H14A C14 H14B 109.5
C12 C14 H14C 109.5
H14A C14 H14C 109.5
H14B C14 H14C 109.5
C12 C15 H15A 109.5
C12 C15 H15B 109.5
H15A C15 H15B 109.5
C12 C15 H15C 109.5
H15A C15 H15C 109.5
H15B C15 H15C 109.5
O7 C16 O8 120.6(10)
O7 C16 C17 118.3(11)
O8 C16 C17 121.1(11)
O7 C16 In1 59.6(6)
O8 C16 In1 61.3(6)
C17 C16 In1 174.5(10)
C18 C17 C19 108.6(16)
C18 C17 C16 106.6(11)
C19 C17 C16 111.8(12)
C18 C17 C20 110.2(14)
C19 C17 C20 109.7(13)
C16 C17 C20 109.9(12)
C17 C18 H18A 109.5
C17 C18 H18B 109.5
H18A C18 H18B 109.5
C17 C18 H18C 109.5
H18A C18 H18C 109.5
H18B C18 H18C 109.5
C17 C19 H19A 109.5
C17 C19 H19B 109.5
H19A C19 H19B 109.5
C17 C19 H19C 109.5
H19A C19 H19C 109.5
H19B C19 H19C 109.5
C17 C20 H20A 109.5
C17 C20 H20B 109.5
H20A C20 H20B 109.5
C17 C20 H20C 109.5
H20A C20 H20C 109.5
H20B C20 H20C 109.5
O10 C21 O11 122.1(9)
O10 C21 C22 122.5(10)
O11 C21 C22 115.3(9)
C23 C22 C24 102.3(16)
C23 C22 C21 114.2(11)
C24 C22 C21 108.9(11)
C23 C22 C25 120.3(13)
C24 C22 C25 102.2(16)
C21 C22 C25 107.6(10)
C22 C23 H23A 109.5
C22 C23 H23B 109.5
H23A C23 H23B 109.5
C22 C23 H23C 109.5
H23A C23 H23C 109.5
H23B C23 H23C 109.5
C22 C24 H24A 109.5
C22 C24 H24B 109.5
H24A C24 H24B 109.5
C22 C24 H24C 109.5
H24A C24 H24C 109.5
H24B C24 H24C 109.5
C22 C25 H25A 109.5
C22 C25 H25B 109.5
H25A C25 H25B 109.5
C22 C25 H25C 109.5
H25A C25 H25C 109.5
H25B C25 H25C 109.5
O12 C26 O13 123.1(9)
O12 C26 C27 121.1(9)
O13 C26 C27 115.8(9)
C30 C27 C26 114.7(13)
C30 C27 C28 121.8(12)
C26 C27 C28 113.5(10)
C30 C27 C29 105.5(15)
C26 C27 C29 103.1(10)
C28 C27 C29 93.1(11)
C27 C28 H28A 109.5
C27 C28 H28B 109.5
H28A C28 H28B 109.5
C27 C28 H28C 109.5
H28A C28 H28C 109.5
H28B C28 H28C 109.5
C27 C29 H29A 109.5
C27 C29 H29B 109.5
H29A C29 H29B 109.5
C27 C29 H29C 109.5
H29A C29 H29C 109.5
H29B C29 H29C 109.5
C27 C30 H30A 109.5
C27 C30 H30B 109.5
H30A C30 H30B 109.5
C27 C30 H30C 109.5
H30A C30 H30C 109.5
H30B C30 H30C 109.5
O14 C31 O15 124.6(13)
O14 C31 C32 119.7(13)
O15 C31 C32 115.7(11)
C35 C32 C31 114.8(13)
C35 C32 C33 116.0(14)
C31 C32 C33 106.8(11)
C35 C32 C34 108.2(11)
C31 C32 C34 107.3(10)
C33 C32 C34 102.8(13)
C32 C33 H33A 109.5
C32 C33 H33B 109.5
H33A C33 H33B 109.5
C32 C33 H33C 109.5
H33A C33 H33C 109.5
H33B C33 H33C 109.5
C32 C34 H34A 109.5
C32 C34 H34B 109.5
H34A C34 H34B 109.5
C32 C34 H34C 109.5
H34A C34 H34C 109.5
H34B C34 H34C 109.5
C32 C35 H35A 109.5
C32 C35 H35B 109.5
H35A C35 H35B 109.5
C32 C35 H35C 109.5
H35A C35 H35C 109.5
H35B C35 H35C 109.5
O17 C36 O18 122.2(9)
O17 C36 C37 123.0(9)
O18 C36 C37 114.7(8)
C38 C37 C40 113.4(11)
C38 C37 C39 108.7(11)
C40 C37 C39 110.8(11)
C38 C37 C36 108.2(10)
C40 C37 C36 107.9(9)
C39 C37 C36 107.6(9)
C37 C38 H38A 109.5
C37 C38 H38B 109.5
H38A C38 H38B 109.5
C37 C38 H38C 109.5
H38A C38 H38C 109.5
H38B C38 H38C 109.5
C37 C39 H39A 109.5
C37 C39 H39B 109.5
H39A C39 H39B 109.5
C37 C39 H39C 109.5
H39A C39 H39C 109.5
H39B C39 H39C 109.5
C37 C40 H40A 109.5
C37 C40 H40B 109.5
H40A C40 H40B 109.5
C37 C40 H40C 109.5
H40A C40 H40C 109.5
H40B C40 H40C 109.5
O20 C41 O19 122.4(9)
O20 C41 C42 117.0(9)
O19 C41 C42 120.5(10)
C41 C42 C45 109.1(11)
C41 C42 C43 108.6(10)
C45 C42 C43 111.7(12)
C41 C42 C44 107.2(10)
C45 C42 C44 110.9(12)
C43 C42 C44 109.2(12)
C42 C43 H43A 109.5
C42 C43 H43B 109.5
H43A C43 H43B 109.5
C42 C43 H43C 109.5
H43A C43 H43C 109.5
H43B C43 H43C 109.5
C42 C44 H44A 109.5
C42 C44 H44B 109.5
H44A C44 H44B 109.5
C42 C44 H44C 109.5
H44A C44 H44C 109.5
H44B C44 H44C 109.5
C42 C45 H45A 109.5
C42 C45 H45B 109.5
H45A C45 H45B 109.5
C42 C45 H45C 109.5
H45A C45 H45C 109.5
H45B C45 H45C 109.5
O21 C46 O22 117.1(10)
O21 C46 C47 122.9(13)
O22 C46 C47 119.9(12)
O21 C46 In2 58.9(6)
O22 C46 In2 58.3(5)
C47 C46 In2 173.5(9)
C50 C47 C46 110.4(13)
C50 C47 C49 109.1(18)
C46 C47 C49 112.7(15)
C50 C47 C48 107.5(18)
C46 C47 C48 108.7(11)
C49 C47 C48 108.3(15)
C47 C48 H48A 109.5
C47 C48 H48B 109.5
H48A C48 H48B 109.5
C47 C48 H48C 109.5
H48A C48 H48C 109.5
H48B C48 H48C 109.5
C47 C49 H49A 109.5
C47 C49 H49B 109.5
H49A C49 H49B 109.5
C47 C49 H49C 109.5
H49A C49 H49C 109.5
H49B C49 H49C 109.5
C47 C50 H50A 109.5
C47 C50 H50B 109.5
H50A C50 H50B 109.5
C47 C50 H50C 109.5
H50A C50 H50C 109.5
H50B C50 H50C 109.5
C1S O2S H2S 109.5
O1S C1S O2S 122.2(14)
O1S C1S C2S 122.9(14)
O2S C1S C2S 114.9(14)
C5S C2S C1S 107.2(18)
C5S C2S C4S 105.7(19)
C1S C2S C4S 105.3(15)
C5S C2S C3S 127.8(19)
C1S C2S C3S 106.0(15)
C4S C2S C3S 103.0(17)
C2S C3S H3S1 109.5
C2S C3S H3S2 109.5
H3S1 C3S H3S2 109.5
C2S C3S H3S3 109.5
H3S1 C3S H3S3 109.5
H3S2 C3S H3S3 109.5
C2S C4S H4S1 109.5
C2S C4S H4S2 109.5
H4S1 C4S H4S2 109.5
C2S C4S H4S3 109.5
H4S1 C4S H4S3 109.5
H4S2 C4S H4S3 109.5
C2S C5S H5S1 109.5
C2S C5S H5S2 109.5
H5S1 C5S H5S2 109.5
C2S C5S H5S3 109.5
H5S1 C5S H5S3 109.5
H5S2 C5S H5S3 109.5
C6S O4S H4S 109.5
O3S C6S C7S 128.1(14)
O3S C6S O4S 122.4(13)
C7S C6S O4S 109.4(12)
C6S C7S C10S 114.3(13)
C6S C7S C8S 113.4(12)
C10S C7S C8S 112.6(13)
C6S C7S C9S 106.9(12)
C10S C7S C9S 104.4(12)
C8S C7S C9S 104.2(12)
C7S C8S H8S1 109.5
C7S C8S H8S2 109.5
H8S1 C8S H8S2 109.5
C7S C8S H8S3 109.5
H8S1 C8S H8S3 109.5
H8S2 C8S H8S3 109.5
C7S C9S H9S1 109.5
C7S C9S H9S2 109.5
H9S1 C9S H9S2 109.5
C7S C9S H9S3 109.5
H9S1 C9S H9S3 109.5
H9S2 C9S H9S3 109.5
C7S C10S H10D 109.5
C7S C10S H10E 109.5
H10D C10S H10E 109.5
C7S C10S H10F 109.5
H10D C10S H10F 109.5
H10E C10S H10F 109.5
N1S C11S C12S 173(2)
C11S C12S H12A 109.5
C11S C12S H12B 109.5
H12A C12S H12B 109.5
C11S C12S H12C 109.5
H12A C12S H12C 109.5
H12B C12S H12C 109.5
N2S C6T C7T 174(3)
C6T C7T H7T1 109.5
C6T C7T H7T2 109.5
H7T1 C7T H7T2 109.5
C6T C7T H7T3 109.5
H7T1 C7T H7T3 109.5
H7T2 C7T H7T3 109.5
C8T O6S H6S 109.5
O5S C8T O6S 133(2)
O5S C8T C9T 123.8(19)
O6S C8T C9T 100.7(12)
C11T C9T C10T 111.4(17)
C11T C9T C8T 99.7(13)
C10T C9T C8T 98.3(15)
C11T C9T C12T 86.3(14)
C10T C9T C12T 130.6(18)
C8T C9T C12T 124.7(14)
C9T C10T H10G 109.5
C9T C10T H10H 109.5
H10G C10T H10H 109.5
C9T C10T H10I 109.5
H10G C10T H10I 109.5
H10H C10T H10I 109.5
C9T C11T H11A 109.5
C9T C11T H11B 109.5
H11A C11T H11B 109.5
C9T C11T H11C 109.5
H11A C11T H11C 109.5
H11B C11T H11C 109.5
C9T C12T H12D 109.5
C9T C12T H12E 109.5
H12D C12T H12E 109.5
C9T C12T H12F 109.5
H12D C12T H12F 109.5
H12E C12T H12F 109.5

loop_
_geom_bond_atom_site_label_1
_geom_bond_atom_site_label_2
_geom_bond_distance
In1 O9 2.106(6)
In1 O1 2.126(7)
In1 O5 2.156(7)
In1 O3 2.180(8)
In1 O7 2.238(7)
In1 O8 2.275(8)
In1 C16 2.592(11)
In1 O4 2.596(9)
In2 O16 2.095(7)
In2 O20 2.099(6)
In2 O13 2.159(6)
In2 O15 2.192(10)
In2 O22 2.213(7)
In2 O21 2.227(8)
In2 C46 2.600(12)
Ni1 O2 2.035(6)
Ni1 O16 2.049(7)
Ni1 O9 2.062(7)
Ni1 O10 2.068(7)
Ni1 O14 2.077(8)
Ni1 O12 2.093(6)
Ni2 O16 2.020(7)
Ni2 O19 2.020(8)
Ni2 O9 2.041(6)
Ni2 O6 2.056(7)
Ni2 O17 2.084(7)
Ni2 O4 2.105(8)
O1 C1 1.251(13)
O2 C1 1.248(12)
O3 C6 1.257(14)
O4 C6 1.221(13)
O5 C11 1.215(12)
O6 C11 1.259(12)
O7 C16 1.225(14)
O8 C16 1.250(14)
O9 H9 1.0000
O10 C21 1.207(12)
O11 C21 1.321(13)
O11 H11 0.8400
O12 C26 1.247(12)
O13 C26 1.273(12)
O14 C31 1.181(14)
O15 C31 1.240(16)
O16 H16 1.0000
O17 C36 1.209(12)
O18 C36 1.307(12)
O18 H18 0.8400
O19 C41 1.294(13)
O20 C41 1.275(13)
O21 C46 1.272(14)
O22 C46 1.293(16)
C1 C2 1.513(14)
C2 C3 1.46(2)
C2 C4 1.494(19)
C2 C5 1.51(2)
C3 H3A 0.9800
C3 H3B 0.9800
C3 H3C 0.9800
C4 H4A 0.9800
C4 H4B 0.9800
C4 H4C 0.9800
C5 H5A 0.9800
C5 H5B 0.9800
C5 H5C 0.9800
C6 C7 1.508(15)
C7 C8 1.459(19)
C7 C10 1.508(18)
C7 C9 1.551(18)
C8 H8A 0.9800
C8 H8B 0.9800
C8 H8C 0.9800
C9 H9A 0.9800
C9 H9B 0.9800
C9 H9C 0.9800
C10 H10A 0.9800
C10 H10B 0.9800
C10 H10C 0.9800
C11 C12 1.541(14)
C12 C14 1.505(17)
C12 C13 1.543(19)
C12 C15 1.547(18)
C13 H13A 0.9800
C13 H13B 0.9800
C13 H13C 0.9800
C14 H14A 0.9800
C14 H14B 0.9800
C14 H14C 0.9800
C15 H15A 0.9800
C15 H15B 0.9800
C15 H15C 0.9800
C16 C17 1.537(16)
C17 C18 1.47(2)
C17 C19 1.49(2)
C17 C20 1.58(2)
C18 H18A 0.9800
C18 H18B 0.9800
C18 H18C 0.9800
C19 H19A 0.9800
C19 H19B 0.9800
C19 H19C 0.9800
C20 H20A 0.9800
C20 H20B 0.9800
C20 H20C 0.9800
C21 C22 1.507(14)
C22 C23 1.393(17)
C22 C24 1.45(2)
C22 C25 1.533(18)
C23 H23A 0.9800
C23 H23B 0.9800
C23 H23C 0.9800
C24 H24A 0.9800
C24 H24B 0.9800
C24 H24C 0.9800
C25 H25A 0.9800
C25 H25B 0.9800
C25 H25C 0.9800
C26 C27 1.479(14)
C27 C30 1.36(2)
C27 C28 1.520(16)
C27 C29 1.66(2)
C28 H28A 0.9800
C28 H28B 0.9800
C28 H28C 0.9800
C29 H29A 0.9800
C29 H29B 0.9800
C29 H29C 0.9800
C30 H30A 0.9800
C30 H30B 0.9800
C30 H30C 0.9800
C31 C32 1.535(17)
C32 C35 1.445(19)
C32 C33 1.55(2)
C32 C34 1.565(17)
C33 H33A 0.9800
C33 H33B 0.9800
C33 H33C 0.9800
C34 H34A 0.9800
C34 H34B 0.9800
C34 H34C 0.9800
C35 H35A 0.9800
C35 H35B 0.9800
C35 H35C 0.9800
C36 C37 1.532(13)
C37 C38 1.431(17)
C37 C40 1.514(16)
C37 C39 1.525(16)
C38 H38A 0.9800
C38 H38B 0.9800
C38 H38C 0.9800
C39 H39A 0.9800
C39 H39B 0.9800
C39 H39C 0.9800
C40 H40A 0.9800
C40 H40B 0.9800
C40 H40C 0.9800
C41 C42 1.486(15)
C42 C45 1.489(19)
C42 C43 1.527(17)
C42 C44 1.543(18)
C43 H43A 0.9800
C43 H43B 0.9800
C43 H43C 0.9800
C44 H44A 0.9800
C44 H44B 0.9800
C44 H44C 0.9800
C45 H45A 0.9800
C45 H45B 0.9800
C45 H45C 0.9800
C46 C47 1.478(16)
C47 C50 1.43(3)
C47 C49 1.48(2)
C47 C48 1.50(2)
C48 H48A 0.9800
C48 H48B 0.9800
C48 H48C 0.9800
C49 H49A 0.9800
C49 H49B 0.9800
C49 H49C 0.9800
C50 H50A 0.9800
C50 H50B 0.9800
C50 H50C 0.9800
O1S C1S 1.242(16)
O2S C1S 1.284(17)
O2S H2S 0.8400
C1S C2S 1.51(2)
C2S C5S 1.38(3)
C2S C4S 1.54(3)
C2S C3S 1.59(3)
C3S H3S1 0.9800
C3S H3S2 0.9800
C3S H3S3 0.9800
C4S H4S1 0.9800
C4S H4S2 0.9800
C4S H4S3 0.9800
C5S H5S1 0.9800
C5S H5S2 0.9800
C5S H5S3 0.9800
O3S C6S 1.191(16)
O4S C6S 1.413(17)
O4S H4S 0.8400
C6S C7S 1.402(18)
C7S C10S 1.48(2)
C7S C8S 1.483(17)
C7S C9S 1.63(2)
C8S H8S1 0.9800
C8S H8S2 0.9800
C8S H8S3 0.9800
C9S H9S1 0.9800
C9S H9S2 0.9800
C9S H9S3 0.9800
C10S H10D 0.9800
C10S H10E 0.9800
C10S H10F 0.9800
N1S C11S 1.10(3)
C11S C12S 1.41(3)
C12S H12A 0.9800
C12S H12B 0.9800
C12S H12C 0.9800
N2S C6T 1.23(3)
C6T C7T 1.55(4)
C7T H7T1 0.9800
C7T H7T2 0.9800
C7T H7T3 0.9800
O5S C8T 0.740(16)
O6S C8T 1.34(2)
O6S H6S 0.8400
C8T C9T 1.84(2)
C9T C11T 1.47(2)
C9T C10T 1.56(3)
C9T C12T 1.86(3)
C10T H10G 0.9800
C10T H10H 0.9800
C10T H10I 0.9800
C11T H11A 0.9800
C11T H11B 0.9800
C11T H11C 0.9800
C12T H12D 0.9800
C12T H12E 0.9800
C12T H12F 0.9800

loop_
_geom_hbond_atom_site_label_D
_geom_hbond_atom_site_label_H
_geom_hbond_atom_site_label_A
_geom_hbond_distance_DH
_geom_hbond_distance_HA
_geom_hbond_distance_DA
_geom_hbond_angle_DHA
_geom_hbond_site_symmetry_A
O9 H9 O3S 1.00 1.86 2.837(12) 163.3 .
O16 H16 O5S 1.00 1.74 2.741(18) 173.9 1_556
O11 H11 O12 0.84 1.72 2.554(10) 169.9 .
O18 H18 O6 0.84 1.80 2.629(10) 169.2 .
O2S H2S O1S 0.84 1.78 2.614(15) 175.8 2_655
O4S H4S O8 0.84 2.28 2.609(14) 103.6 .
O6S H6S O2 0.84 2.05 2.88(2) 170.7 1_554

loop_
_geom_torsion_atom_site_label_1
_geom_torsion_atom_site_label_2
_geom_torsion_atom_site_label_3
_geom_torsion_atom_site_label_4
_geom_torsion
O9 In1 O1 C1 -39.2(8)
O5 In1 O1 C1 122(3)
O3 In1 O1 C1 82.7(8)
O7 In1 O1 C1 171.4(8)
O8 In1 O1 C1 -131.9(8)
C16 In1 O1 C1 -160.8(8)
O4 In1 O1 C1 30.8(8)
O16 Ni1 O2 C1 -132.1(9)
O9 Ni1 O2 C1 -49.6(9)
O10 Ni1 O2 C1 40.7(9)
O14 Ni1 O2 C1 119(4)
O12 Ni1 O2 C1 130.3(9)
O9 In1 O3 C6 6.4(7)
O1 In1 O3 C6 -93.0(7)
O5 In1 O3 C6 91.3(7)
O7 In1 O3 C6 178.8(6)
O8 In1 O3 C6 172.7(6)
C16 In1 O3 C6 174.4(6)
O4 In1 O3 C6 -2.2(6)
O16 Ni2 O4 C6 -172.7(15)
O19 Ni2 O4 C6 24(4)
O9 Ni2 O4 C6 104.2(15)
O6 Ni2 O4 C6 8.5(15)
O17 Ni2 O4 C6 -82.1(15)
O16 Ni2 O4 In1 107.5(3)
O19 Ni2 O4 In1 -55(3)
O9 Ni2 O4 In1 24.4(2)
O6 Ni2 O4 In1 -71.3(3)
O17 Ni2 O4 In1 -161.9(2)
O9 In1 O4 C6 -170.1(6)
O1 In1 O4 C6 90.5(6)
O5 In1 O4 C6 -82.8(6)
O3 In1 O4 C6 2.2(6)
O7 In1 O4 C6 3.8(8)
O8 In1 O4 C6 -168.2(8)
C16 In1 O4 C6 -12.5(16)
O9 In1 O4 Ni2 -24.9(2)
O1 In1 O4 Ni2 -124.4(3)
O5 In1 O4 Ni2 62.3(3)
O3 In1 O4 Ni2 147.4(4)
O7 In1 O4 Ni2 148.9(3)
O8 In1 O4 Ni2 -23.0(9)
C16 In1 O4 Ni2 132.6(13)
O9 In1 O5 C11 50.9(9)
O1 In1 O5 C11 -111(3)
O3 In1 O5 C11 -71.2(10)
O7 In1 O5 C11 -160.0(10)
O8 In1 O5 C11 143.1(10)
C16 In1 O5 C11 171.8(10)
O4 In1 O5 C11 -19.3(10)
O16 Ni2 O6 C11 -17(16)
O19 Ni2 O6 C11 -113.7(10)
O9 Ni2 O6 C11 -18.0(10)
O17 Ni2 O6 C11 157.6(10)
O4 Ni2 O6 C11 64.6(10)
O9 In1 O7 C16 -4.2(9)
O1 In1 O7 C16 99.8(6)
O5 In1 O7 C16 -85.3(6)
O3 In1 O7 C16 -171.8(7)
O8 In1 O7 C16 4.1(6)
O4 In1 O7 C16 -173.0(6)
O9 In1 O8 C16 171.7(6)
O1 In1 O8 C16 -89.4(6)
O5 In1 O8 C16 84.2(6)
O3 In1 O8 C16 3.3(9)
O7 In1 O8 C16 -4.0(6)
O4 In1 O8 C16 169.9(8)
O16 Ni2 O9 Ni1 -1.0(3)
O19 Ni2 O9 Ni1 -96.0(3)
O6 Ni2 O9 Ni1 179.0(3)
O17 Ni2 O9 Ni1 34(2)
O4 Ni2 O9 Ni1 90.2(3)
O16 Ni2 O9 In1 -123.1(3)
O19 Ni2 O9 In1 141.9(3)
O6 Ni2 O9 In1 56.9(3)
O17 Ni2 O9 In1 -88(2)
O4 Ni2 O9 In1 -31.9(3)
O2 Ni1 O9 Ni2 -92.8(3)
O16 Ni1 O9 Ni2 1.0(3)
O10 Ni1 O9 Ni2 177.1(3)
O14 Ni1 O9 Ni2 88.3(4)
O12 Ni1 O9 Ni2 90(13)
O2 Ni1 O9 In1 19.1(3)
O16 Ni1 O9 In1 112.9(3)
O10 Ni1 O9 In1 -71.0(3)
O14 Ni1 O9 In1 -159.8(4)
O12 Ni1 O9 In1 -158(13)
O1 In1 O9 Ni2 113.2(3)
O5 In1 O9 Ni2 -64.6(3)
O3 In1 O9 Ni2 19.7(4)
O7 In1 O9 Ni2 -145.6(4)
O8 In1 O9 Ni2 -152.6(3)
C16 In1 O9 Ni2 -148.0(3)
O4 In1 O9 Ni2 26.8(3)
O1 In1 O9 Ni1 6.2(3)
O5 In1 O9 Ni1 -171.6(4)
O3 In1 O9 Ni1 -87.3(4)
O7 In1 O9 Ni1 107.4(5)
O8 In1 O9 Ni1 100.4(3)
C16 In1 O9 Ni1 105.0(4)
O4 In1 O9 Ni1 -80.2(3)
O2 Ni1 O10 C21 62.9(10)
O16 Ni1 O10 C21 -174.0(17)
O9 Ni1 O10 C21 159.4(10)
O14 Ni1 O10 C21 -111.8(10)
O12 Ni1 O10 C21 -21.7(10)
O2 Ni1 O12 C26 102.7(9)
O16 Ni1 O12 C26 8.8(10)
O9 Ni1 O12 C26 -80(13)
O10 Ni1 O12 C26 -167.2(9)
O14 Ni1 O12 C26 -78.4(10)
O16 In2 O13 C26 -52.7(9)
O20 In2 O13 C26 122(4)
O15 In2 O13 C26 64.6(9)
O22 In2 O13 C26 152.3(9)
O21 In2 O13 C26 -148.4(9)
C46 In2 O13 C26 -177.8(9)
O2 Ni1 O14 C31 23(5)
O16 Ni1 O14 C31 -87.0(17)
O9 Ni1 O14 C31 -169.0(17)
O10 Ni1 O14 C31 100.6(16)
O12 Ni1 O14 C31 11.0(16)
O16 In2 O15 C31 -5.5(8)
O20 In2 O15 C31 91.9(7)
O13 In2 O15 C31 -93.2(7)
O22 In2 O15 C31 -178.3(7)
O21 In2 O15 C31 -169.3(6)
C46 In2 O15 C31 -174.0(7)
O19 Ni2 O16 Ni1 96.6(3)
O9 Ni2 O16 Ni1 1.0(3)
O6 Ni2 O16 Ni1 0(16)
O17 Ni2 O16 Ni1 -174.6(3)
O4 Ni2 O16 Ni1 -81.5(3)
O19 Ni2 O16 In2 -17.6(4)
O9 Ni2 O16 In2 -113.3(4)
O6 Ni2 O16 In2 -115(15)
O17 Ni2 O16 In2 71.1(4)
O4 Ni2 O16 In2 164.2(4)
O2 Ni1 O16 Ni2 95.0(3)
O9 Ni1 O16 Ni2 -1.0(3)
O10 Ni1 O16 Ni2 -28(2)
O14 Ni1 O16 Ni2 -90.2(3)
O12 Ni1 O16 Ni2 -179.8(3)
O2 Ni1 O16 In2 -137.8(3)
O9 Ni1 O16 In2 126.2(3)
O10 Ni1 O16 In2 99(2)
O14 Ni1 O16 In2 37.0(3)
O12 Ni1 O16 In2 -52.7(3)
O20 In2 O16 Ni2 -5.7(4)
O13 In2 O16 Ni2 173.8(4)
O15 In2 O16 Ni2 87.1(4)
O22 In2 O16 Ni2 -109.8(6)
O21 In2 O16 Ni2 -101.9(4)
C46 In2 O16 Ni2 -105.4(5)
O20 In2 O16 Ni1 -116.0(3)
O13 In2 O16 Ni1 63.5(3)
O15 In2 O16 Ni1 -23.3(4)
O22 In2 O16 Ni1 139.8(5)
O21 In2 O16 Ni1 147.7(3)
C46 In2 O16 Ni1 144.2(3)
O16 Ni2 O17 C36 -155.2(11)
O19 Ni2 O17 C36 -59.5(11)
O9 Ni2 O17 C36 169.8(18)
O6 Ni2 O17 C36 24.9(11)
O4 Ni2 O17 C36 114.5(11)
O16 Ni2 O19 C41 44.5(10)
O9 Ni2 O19 C41 128.2(9)
O6 Ni2 O19 C41 -136.7(10)
O17 Ni2 O19 C41 -46.0(9)
O4 Ni2 O19 C41 -153(3)
O16 In2 O20 C41 36.7(9)
O13 In2 O20 C41 -138(3)
O15 In2 O20 C41 -80.5(9)
O22 In2 O20 C41 -168.1(9)
O21 In2 O20 C41 133.1(9)
C46 In2 O20 C41 162.4(9)
O16 In2 O21 C46 -174.1(6)
O20 In2 O21 C46 88.4(6)
O13 In2 O21 C46 -85.6(6)
O15 In2 O21 C46 -8.5(9)
O22 In2 O21 C46 1.9(6)
O16 In2 O22 C46 7.3(9)
O20 In2 O22 C46 -98.3(6)
O13 In2 O22 C46 84.6(6)
O15 In2 O22 C46 172.3(6)
O21 In2 O22 C46 -1.9(6)
Ni1 O2 C1 O1 28.5(16)
Ni1 O2 C1 C2 -152.3(9)
In1 O1 C1 O2 26.9(14)
In1 O1 C1 C2 -152.3(8)
O2 C1 C2 C3 14.1(19)
O1 C1 C2 C3 -166.6(14)
O2 C1 C2 C4 144.4(12)
O1 C1 C2 C4 -36.3(17)
O2 C1 C2 C5 -95.0(13)
O1 C1 C2 C5 84.2(13)
Ni2 O4 C6 O3 -84.3(17)
In1 O4 C6 O3 -3.4(9)
Ni2 O4 C6 C7 96.9(15)
In1 O4 C6 C7 177.8(9)
In1 O3 C6 O4 4.2(11)
In1 O3 C6 C7 -177.0(8)
O4 C6 C7 C8 26.4(16)
O3 C6 C7 C8 -152.4(12)
O4 C6 C7 C10 153.3(12)
O3 C6 C7 C10 -25.4(16)
O4 C6 C7 C9 -90.1(12)
O3 C6 C7 C9 91.1(12)
In1 O5 C11 O6 -13.7(17)
In1 O5 C11 C12 170.6(7)
Ni2 O6 C11 O5 -7.5(17)
Ni2 O6 C11 C12 168.2(7)
O5 C11 C12 C14 175.1(12)
O6 C11 C12 C14 -0.9(17)
O5 C11 C12 C13 54.0(15)
O6 C11 C12 C13 -122.0(13)
O5 C11 C12 C15 -68.0(15)
O6 C11 C12 C15 116.1(13)
In1 O7 C16 O8 -7.2(11)
In1 O7 C16 C17 174.2(10)
In1 O8 C16 O7 7.1(10)
In1 O8 C16 C17 -174.3(11)
O9 In1 C16 O7 177.5(5)
O1 In1 C16 O7 -80.5(6)
O5 In1 C16 O7 92.9(6)
O3 In1 C16 O7 9.2(7)
O8 In1 C16 O7 -172.9(11)
O4 In1 C16 O7 22.1(18)
O9 In1 C16 O8 -9.6(8)
O1 In1 C16 O8 92.4(6)
O5 In1 C16 O8 -94.2(6)
O3 In1 C16 O8 -177.9(6)
O7 In1 C16 O8 172.9(11)
O4 In1 C16 O8 -165.0(11)
O9 In1 C16 C17 108(10)
O1 In1 C16 C17 -150(10)
O5 In1 C16 C17 24(10)
O3 In1 C16 C17 -60(10)
O7 In1 C16 C17 -69(10)
O8 In1 C16 C17 118(10)
O4 In1 C16 C17 -47(10)
O7 C16 C17 C18 -86.5(16)
O8 C16 C17 C18 94.9(16)
In1 C16 C17 C18 -20(10)
O7 C16 C17 C19 32.1(19)
O8 C16 C17 C19 -146.5(14)
In1 C16 C17 C19 99(10)
O7 C16 C17 C20 154.1(12)
O8 C16 C17 C20 -24.5(18)
In1 C16 C17 C20 -139(9)
Ni1 O10 C21 O11 7.6(18)
Ni1 O10 C21 C22 -171.0(8)
O10 C21 C22 C23 -177.4(15)
O11 C21 C22 C23 3.9(19)
O10 C21 C22 C24 69.0(18)
O11 C21 C22 C24 -109.7(16)
O10 C21 C22 C25 -41.1(18)
O11 C21 C22 C25 140.2(15)
Ni1 O12 C26 O13 15.7(16)
Ni1 O12 C26 C27 -166.4(9)
In2 O13 C26 O12 11.6(16)
In2 O13 C26 C27 -166.4(8)
O12 C26 C27 C30 -133.0(15)
O13 C26 C27 C30 44.9(19)
O12 C26 C27 C28 13.4(18)
O13 C26 C27 C28 -168.6(11)
O12 C26 C27 C29 112.7(13)
O13 C26 C27 C29 -69.3(13)
Ni1 O14 C31 O15 64(2)
Ni1 O14 C31 C32 -116.8(15)
In2 O15 C31 O14 -1.6(14)
In2 O15 C31 C32 179.1(7)
O14 C31 C32 C35 -154.9(12)
O15 C31 C32 C35 24.4(15)
O14 C31 C32 C33 -24.9(16)
O15 C31 C32 C33 154.4(13)
O14 C31 C32 C34 84.9(13)
O15 C31 C32 C34 -95.8(13)
Ni2 O17 C36 O18 -13.8(18)
Ni2 O17 C36 C37 170.1(8)
O17 C36 C37 C38 82.8(14)
O18 C36 C37 C38 -93.5(13)
O17 C36 C37 C40 -40.3(16)
O18 C36 C37 C40 143.3(11)
O17 C36 C37 C39 -159.9(12)
O18 C36 C37 C39 23.7(14)
In2 O20 C41 O19 -26.2(15)
In2 O20 C41 C42 151.4(8)
Ni2 O19 C41 O20 -25.6(16)
Ni2 O19 C41 C42 156.8(8)
O20 C41 C42 C45 -80.8(14)
O19 C41 C42 C45 96.9(14)
O20 C41 C42 C43 157.3(11)
O19 C41 C42 C43 -25.0(16)
O20 C41 C42 C44 39.4(15)
O19 C41 C42 C44 -142.9(11)
In2 O21 C46 O22 -3.1(9)
In2 O21 C46 C47 172.6(11)
In2 O22 C46 O21 3.2(9)
In2 O22 C46 C47 -172.7(10)
O16 In2 C46 O21 7.1(8)
O20 In2 C46 O21 -94.0(6)
O13 In2 C46 O21 91.1(6)
O15 In2 C46 O21 174.7(6)
O22 In2 C46 O21 -176.7(10)
O16 In2 C46 O22 -176.1(5)
O20 In2 C46 O22 82.7(6)
O13 In2 C46 O22 -92.2(6)
O15 In2 C46 O22 -8.6(7)
O21 In2 C46 O22 176.7(10)
O16 In2 C46 C47 -101(9)
O20 In2 C46 C47 158(9)
O13 In2 C46 C47 -17(9)
O15 In2 C46 C47 67(9)
O22 In2 C46 C47 76(9)
O21 In2 C46 C47 -108(9)
O21 C46 C47 C50 44(2)
O22 C46 C47 C50 -140.2(17)
In2 C46 C47 C50 148(9)
O21 C46 C47 C49 166.4(15)
O22 C46 C47 C49 -18(2)
In2 C46 C47 C49 -90(9)
O21 C46 C47 C48 -73.6(18)
O22 C46 C47 C48 102.1(15)
In2 C46 C47 C48 30(10)
O1S C1S C2S C5S -126(2)
O2S C1S C2S C5S 54(2)
O1S C1S C2S C4S -14(2)
O2S C1S C2S C4S 165.9(16)
O1S C1S C2S C3S 94.7(19)
O2S C1S C2S C3S -85.4(19)
O3S C6S C7S C10S 118.9(17)
O4S C6S C7S C10S -64.5(16)
O3S C6S C7S C8S -110.2(18)
O4S C6S C7S C8S 66.3(16)
O3S C6S C7S C9S 4(2)
O4S C6S C7S C9S -179.5(12)
O5S C8T C9T C11T -117(2)
O6S C8T C9T C11T 48.5(15)
O5S C8T C9T C10T 130(2)
O6S C8T C9T C10T -65.0(17)
O5S C8T C9T C12T -25(3)
O6S C8T C9T C12T 140.6(17)
